data_1527794
loop_
_publ_author_name
'Merker, H.B.'
'Schaefer, H.'
'Krebs, B.'

_publ_section_title
;
 Neue PdX AlY-Phasen und die Verbindung Pd5 Al I2
;
_journal_name_full 'Zeitschrift fuer Anorganische und Allgemeine Chemie'
_journal_page_first 49
_journal_page_last 56
_journal_volume 462
_journal_year 1980
_chemical_formula_sum 'Al I2 Pd5'
_chemical_name_systematic 'Pd5 Al I2'
_space_group_IT_number 139
_symmetry_space_group_name_Hall '-I 4 2'
_symmetry_space_group_name_H-M 'I 4/m m m'
_cell_angle_alpha 90
_cell_angle_beta 90
_cell_angle_gamma 90
_cell_formula_units_Z 2
_cell_length_a 4.052
_cell_length_b 4.052
_cell_length_c 19.559
_cell_volume 321.133
_citation_journal_id_ASTM ZAACAB
_cod_data_source_file Merker_ZAACAB_1980_962.cif
_cod_data_source_block Al1I2Pd5
_cod_original_cell_volume 321.1335
_cod_original_formula_sum 'Al1 I2 Pd5'
_cod_database_code 1527794

loop_
_symmetry_equiv_pos_as_xyz
x,y,z
-y,x,z
-x,-y,z
y,-x,z
x,-y,-z
y,x,-z
-x,y,-z
-y,-x,-z
-x,-y,-z
y,-x,-z
x,y,-z
-y,x,-z
-x,y,z
-y,-x,z
x,-y,z
y,x,z
x+1/2,y+1/2,z+1/2
-y+1/2,x+1/2,z+1/2
-x+1/2,-y+1/2,z+1/2
y+1/2,-x+1/2,z+1/2
x+1/2,-y+1/2,-z+1/2
y+1/2,x+1/2,-z+1/2
-x+1/2,y+1/2,-z+1/2
-y+1/2,-x+1/2,-z+1/2
-x+1/2,-y+1/2,-z+1/2
y+1/2,-x+1/2,-z+1/2
x+1/2,y+1/2,-z+1/2
-y+1/2,x+1/2,-z+1/2
-x+1/2,y+1/2,z+1/2
-y+1/2,-x+1/2,z+1/2
x+1/2,-y+1/2,z+1/2
y+1/2,x+1/2,z+1/2

loop_
_atom_site_label
_atom_site_type_symbol
_atom_site_fract_x
_atom_site_fract_y
_atom_site_fract_z
_atom_site_occupancy
_atom_site_U_iso_or_equiv
Pd1 Pd 0 0 0 1 0.0
I1 I 0 0 0.18277 1 0.0
Pd2 Pd 0 0.5 0.08894 1 0.0
Al1 Al 0 0 0.5 1 0.0
